data_4021433
loop_
_publ_author_name
'K. C. Kumara Swamy'
'K. Praveen Kumar'
'N. N. Bhuvan Kumar'

_publ_section_title
;
 Further Characterization of Mitsunobu-Type Intermediates in the
 Reaction of Dialkyl Azodicarboxylates with P(III) Compounds
;
_journal_name_full 'Journal of Organic Chemistry'
_journal_page_first 1002
_journal_page_last 1008
_journal_paper_doi 10.1021/jo051997x
_journal_volume 71
_journal_year 2006
_chemical_formula_sum 'C22 H48 N6 O4 P2'
_chemical_formula_weight 522.60
_chemical_name_systematic
; 
 ? 
;
_space_group_IT_number 14
_symmetry_cell_setting monoclinic
_symmetry_space_group_name_Hall '-P 2ybc'
_symmetry_space_group_name_H-M 'P 1 21/c 1'
_atom_sites_solution_hydrogens geom
_atom_sites_solution_primary direct
_atom_sites_solution_secondary difmap
_audit_creation_method SHELXL-97
_cell_angle_alpha 90.00
_cell_angle_beta 93.1680(10)
_cell_angle_gamma 90.00
_cell_formula_units_Z 4
_cell_length_a 13.6582(12)
_cell_length_b 10.5579(9)
_cell_length_c 20.5262(18)
_cell_measurement_temperature 273(2)
_cell_volume 2955.4(4)
_computing_structure_refinement 'SHELXL-97 (Sheldrick, 1997)'
_computing_structure_solution 'SHELXS-97 (Sheldrick, 1990)'
_diffrn_ambient_temperature 273(2)
_diffrn_measured_fraction_theta_full 0.903
_diffrn_measured_fraction_theta_max 0.903
_diffrn_radiation_monochromator graphite
_diffrn_radiation_source 'fine-focus sealed tube'
_diffrn_radiation_type MoK\a
_diffrn_radiation_wavelength 0.71073
_diffrn_reflns_av_R_equivalents 0.0249
_diffrn_reflns_av_sigmaI/netI 0.0220
_diffrn_reflns_limit_h_max 17
_diffrn_reflns_limit_h_min -17
_diffrn_reflns_limit_k_max 13
_diffrn_reflns_limit_k_min -13
_diffrn_reflns_limit_l_max 26
_diffrn_reflns_limit_l_min -24
_diffrn_reflns_number 24922
_diffrn_reflns_theta_full 28.31
_diffrn_reflns_theta_max 28.31
_diffrn_reflns_theta_min 1.49
_exptl_absorpt_coefficient_mu 0.183
_exptl_absorpt_correction_T_max 0.9644
_exptl_absorpt_correction_T_min 0.9472
_exptl_absorpt_correction_type 'empirical, sadabs'
_exptl_crystal_colour colourless
_exptl_crystal_density_diffrn 1.175
_exptl_crystal_density_method 'not measured'
_exptl_crystal_description blocks
_exptl_crystal_F_000 1136
_exptl_crystal_size_max 0.30
_exptl_crystal_size_mid 0.20
_exptl_crystal_size_min 0.20
_refine_diff_density_max 0.456
_refine_diff_density_min -0.388
_refine_diff_density_rms 0.065
_refine_ls_extinction_method none
_refine_ls_goodness_of_fit_ref 1.027
_refine_ls_hydrogen_treatment mixed
_refine_ls_matrix_type full
_refine_ls_number_parameters 329
_refine_ls_number_reflns 6991
_refine_ls_number_restraints 0
_refine_ls_restrained_S_all 1.027
_refine_ls_R_factor_all 0.0433
_refine_ls_R_factor_gt 0.0379
_refine_ls_shift/su_max 0.001
_refine_ls_shift/su_mean 0.000
_refine_ls_structure_factor_coef Fsqd
_refine_ls_weighting_details 'w=1/[\s^2^(Fo^2^)+(0.0695P)^2^+0.8901P] where P=(Fo^2^+2Fc^2^)/3'
_refine_ls_weighting_scheme calc
_refine_ls_wR_factor_gt 0.1040
_refine_ls_wR_factor_ref 0.1104
_reflns_number_gt 6132
_reflns_number_total 6991
_reflns_threshold_expression >2sigma(I)
_cod_data_source_file jo051997xsi20051108_064117_1.cif
_cod_depositor_comments
;
The following automatic conversions were performed:
'_symmetry_cell_setting' value 'Monoclinic' changed to 'monoclinic'
according to '/home/saulius/struct/CIF-dictionaries/cif_core.dic'
dictionary named 'cif_core.dic' version 2.4.1 from 2010-06-29.

Automatic conversion script
Id: cif_fix_enum 1527 2010-12-29 10:47:43Z saulius 

The following automatic conversions were performed:

'_refine_ls_weighting_scheme' value 'calc
w=1/[\s^2^(Fo^2^)+(0.0695P)^2^+0.8901P] where P=(Fo^2^+2Fc^2^)/3' was
changed to 'calc'. New tag '_refine_ls_weighting_details' was
created. The value of the new tag was set to
'w=1/[\s^2^(Fo^2^)+(0.0695P)^2^+0.8901P] where P=(Fo^2^+2Fc^2^)/3'.

Automatic conversion script
Id: cif_fix_values 3143 2015-03-26 13:38:13Z robertas 
;
_cod_original_sg_symbol_H-M 'P 21/c'
_cod_database_code 4021433

loop_
_symmetry_equiv_pos_as_xyz
'x, y, z'
'-x, y+1/2, -z+1/2'
'-x, -y, -z'
'x, -y-1/2, z-1/2'

loop_
_atom_site_label
_atom_site_type_symbol
_atom_site_fract_x
_atom_site_fract_y
_atom_site_fract_z
_atom_site_U_iso_or_equiv
_atom_site_adp_type
_atom_site_occupancy
_atom_site_calc_flag
_atom_site_refinement_flags
P2 P 0.25926(2) 0.31884(3) 0.326474(14) 0.01509(9) Uani 1 d .
P1 P 0.28025(2) 0.18311(3) 0.429462(14) 0.01664(9) Uani 1 d .
O4 O 0.25572(7) 0.68281(8) 0.21279(4) 0.02359(19) Uani 1 d .
N2 N 0.20054(7) 0.29762(9) 0.39427(5) 0.01697(19) Uani 1 d .
O1 O 0.40395(7) 0.41939(9) 0.42954(4) 0.0258(2) Uani 1 d .
N4 N 0.32640(7) 0.45779(9) 0.33043(5) 0.0183(2) Uani 1 d .
N5 N 0.32636(7) 0.53479(9) 0.27445(5) 0.0182(2) Uani 1 d .
N1 N 0.33047(7) 0.20163(9) 0.35384(5) 0.01670(19) Uani 1 d .
O3 O 0.23363(8) 0.68875(9) 0.32137(5) 0.0328(2) Uani 1 d .
N6 N 0.21742(8) 0.04781(10) 0.42294(5) 0.0215(2) Uani 1 d .
O2 O 0.44744(7) 0.58733(9) 0.36937(4) 0.0264(2) Uani 1 d .
N3 N 0.21254(7) 0.33057(9) 0.25711(5) 0.0189(2) Uani 1 d .
C17 C 0.39526(9) 0.48356(11) 0.38076(6) 0.0208(2) Uani 1 d .
C20 C 0.26632(9) 0.63996(11) 0.27444(6) 0.0208(2) Uani 1 d .
C12 C 0.18812(11) 0.20348(13) 0.15937(6) 0.0290(3) Uani 1 d .
H12A H 0.2149 0.2723 0.1355 0.044 Uiso 1 calc R
H12B H 0.1401 0.1596 0.1319 0.044 Uiso 1 calc R
H12C H 0.2397 0.1460 0.1731 0.044 Uiso 1 calc R
C13 C 0.21887(9) -0.05522(11) 0.47203(6) 0.0214(2) Uani 1 d .
C9 C 0.13962(9) 0.25531(12) 0.21928(6) 0.0213(2) Uani 1 d .
C5 C 0.13274(9) 0.38036(12) 0.42878(6) 0.0213(2) Uani 1 d .
C6 C 0.06775(11) 0.29566(14) 0.46819(8) 0.0343(3) Uani 1 d .
H6A H 0.0332 0.2370 0.4395 0.051 Uiso 1 calc R
H6B H 0.0214 0.3469 0.4898 0.051 Uiso 1 calc R
H6C H 0.1076 0.2497 0.5001 0.051 Uiso 1 calc R
C1 C 0.42154(8) 0.14597(12) 0.32986(6) 0.0212(2) Uani 1 d .
C16 C 0.13114(10) -0.14020(14) 0.45439(7) 0.0322(3) Uani 1 d .
H16A H 0.0717 -0.0926 0.4573 0.048 Uiso 1 calc R
H16B H 0.1310 -0.2104 0.4841 0.048 Uiso 1 calc R
H16C H 0.1355 -0.1711 0.4107 0.048 Uiso 1 calc R
C4 C 0.46746(10) 0.23770(13) 0.28254(7) 0.0297(3) Uani 1 d .
H4A H 0.4192 0.2617 0.2490 0.045 Uiso 1 calc R
H4B H 0.5216 0.1971 0.2631 0.045 Uiso 1 calc R
H4C H 0.4904 0.3118 0.3058 0.045 Uiso 1 calc R
C3 C 0.49449(9) 0.12239(13) 0.38783(7) 0.0280(3) Uani 1 d .
H3A H 0.5075 0.2006 0.4106 0.042 Uiso 1 calc R
H3B H 0.5545 0.0895 0.3724 0.042 Uiso 1 calc R
H3C H 0.4673 0.0623 0.4169 0.042 Uiso 1 calc R
C21 C 0.20014(11) 0.79883(13) 0.20421(7) 0.0324(3) Uani 1 d .
H21A H 0.2234 0.8614 0.2360 0.039 Uiso 1 calc R
H21B H 0.1312 0.7830 0.2101 0.039 Uiso 1 calc R
C19 C 0.55575(11) 0.75032(14) 0.40795(7) 0.0326(3) Uani 1 d .
H19A H 0.5915 0.7434 0.3691 0.049 Uiso 1 calc R
H19B H 0.5991 0.7783 0.4435 0.049 Uiso 1 calc R
H19C H 0.5035 0.8104 0.4009 0.049 Uiso 1 calc R
C7 C 0.06907(10) 0.45473(14) 0.37876(7) 0.0297(3) Uani 1 d .
H7A H 0.1101 0.5068 0.3533 0.045 Uiso 1 calc R
H7B H 0.0242 0.5074 0.4009 0.045 Uiso 1 calc R
H7C H 0.0328 0.3968 0.3506 0.045 Uiso 1 calc R
C10 C 0.05610(10) 0.34387(14) 0.19603(7) 0.0325(3) Uani 1 d .
H10A H 0.0255 0.3783 0.2331 0.049 Uiso 1 calc R
H10B H 0.0085 0.2973 0.1695 0.049 Uiso 1 calc R
H10C H 0.0819 0.4116 0.1709 0.049 Uiso 1 calc R
C2 C 0.39683(10) 0.02135(13) 0.29468(7) 0.0299(3) Uani 1 d .
H2A H 0.3652 -0.0348 0.3237 0.045 Uiso 1 calc R
H2B H 0.4561 -0.0172 0.2812 0.045 Uiso 1 calc R
H2C H 0.3537 0.0378 0.2571 0.045 Uiso 1 calc R
C8 C 0.18879(11) 0.47273(14) 0.47430(7) 0.0344(3) Uani 1 d .
H8A H 0.2326 0.4264 0.5037 0.052 Uiso 1 calc R
H8B H 0.1432 0.5197 0.4988 0.052 Uiso 1 calc R
H8C H 0.2258 0.5302 0.4490 0.052 Uiso 1 calc R
C14 C 0.21155(14) -0.00080(14) 0.54019(7) 0.0394(4) Uani 1 d .
H14A H 0.2651 0.0564 0.5495 0.059 Uiso 1 calc R
H14B H 0.2142 -0.0684 0.5715 0.059 Uiso 1 calc R
H14C H 0.1507 0.0440 0.5425 0.059 Uiso 1 calc R
C15 C 0.31217(10) -0.13417(15) 0.46931(7) 0.0342(3) Uani 1 d .
H15A H 0.3168 -0.1679 0.4261 0.051 Uiso 1 calc R
H15B H 0.3102 -0.2026 0.5000 0.051 Uiso 1 calc R
H15C H 0.3682 -0.0818 0.4800 0.051 Uiso 1 calc R
C18 C 0.51409(11) 0.62422(14) 0.42406(7) 0.0333(3) Uani 1 d .
H18A H 0.5662 0.5622 0.4305 0.040 Uiso 1 calc R
H18B H 0.4790 0.6296 0.4638 0.040 Uiso 1 calc R
C22 C 0.21378(17) 0.84576(16) 0.13696(8) 0.0493(5) Uani 1 d .
H22A H 0.2821 0.8617 0.1318 0.074 Uiso 1 calc R
H22B H 0.1773 0.9227 0.1298 0.074 Uiso 1 calc R
H22C H 0.1907 0.7831 0.1059 0.074 Uiso 1 calc R
C11 C 0.09783(11) 0.14482(13) 0.25743(7) 0.0303(3) Uani 1 d .
H11A H 0.1496 0.0867 0.2699 0.045 Uiso 1 calc R
H11B H 0.0486 0.1019 0.2305 0.045 Uiso 1 calc R
H11C H 0.0691 0.1767 0.2958 0.045 Uiso 1 calc R
HN6 H 0.1881(14) 0.0280(18) 0.3862(10) 0.042(5) Uiso 1 d .
HN5 H 0.3151(12) 0.4891(16) 0.2420(9) 0.031(4) Uiso 1 d .

loop_
_atom_site_aniso_label
_atom_site_aniso_U_11
_atom_site_aniso_U_22
_atom_site_aniso_U_33
_atom_site_aniso_U_23
_atom_site_aniso_U_13
_atom_site_aniso_U_12
P2 0.01844(15) 0.01411(15) 0.01266(15) 0.00068(9) 0.00043(10) -0.00071(9)
P1 0.02151(15) 0.01532(15) 0.01304(15) 0.00124(10) 0.00038(11) -0.00095(10)
O4 0.0325(5) 0.0189(4) 0.0192(4) 0.0036(3) -0.0006(3) 0.0039(3)
N2 0.0202(4) 0.0171(4) 0.0138(4) 0.0018(3) 0.0030(3) 0.0013(3)
O1 0.0342(5) 0.0239(5) 0.0187(4) 0.0039(3) -0.0059(3) -0.0055(4)
N4 0.0244(5) 0.0163(5) 0.0137(4) 0.0031(3) -0.0020(4) -0.0037(4)
N5 0.0254(5) 0.0157(5) 0.0135(5) 0.0030(4) -0.0001(4) -0.0025(4)
N1 0.0197(4) 0.0168(4) 0.0138(4) 0.0027(3) 0.0023(3) 0.0016(3)
O3 0.0499(6) 0.0270(5) 0.0223(5) -0.0002(4) 0.0082(4) 0.0096(4)
N6 0.0315(5) 0.0184(5) 0.0143(5) 0.0026(4) -0.0022(4) -0.0059(4)
O2 0.0315(5) 0.0246(5) 0.0221(4) 0.0040(3) -0.0084(4) -0.0100(4)
N3 0.0233(5) 0.0184(5) 0.0147(5) 0.0007(4) -0.0015(4) -0.0031(4)
C17 0.0249(5) 0.0189(5) 0.0183(5) 0.0009(4) -0.0020(4) -0.0023(4)
C20 0.0250(5) 0.0181(6) 0.0190(6) 0.0011(4) -0.0006(4) -0.0024(4)
C12 0.0399(7) 0.0280(7) 0.0187(6) -0.0031(5) -0.0024(5) -0.0033(5)
C13 0.0301(6) 0.0168(5) 0.0174(5) 0.0027(4) 0.0014(4) -0.0040(4)
C9 0.0260(5) 0.0212(6) 0.0162(5) 0.0006(4) -0.0040(4) -0.0042(4)
C5 0.0248(5) 0.0208(6) 0.0187(5) 0.0001(4) 0.0052(4) 0.0038(4)
C6 0.0375(7) 0.0315(7) 0.0360(8) 0.0050(6) 0.0201(6) 0.0040(6)
C1 0.0221(5) 0.0215(6) 0.0203(6) 0.0018(4) 0.0038(4) 0.0040(4)
C16 0.0321(7) 0.0287(7) 0.0356(7) 0.0081(6) -0.0006(5) -0.0102(5)
C4 0.0287(6) 0.0310(7) 0.0307(7) 0.0079(5) 0.0126(5) 0.0054(5)
C3 0.0231(6) 0.0318(7) 0.0288(7) 0.0043(5) -0.0004(5) 0.0047(5)
C21 0.0410(7) 0.0225(6) 0.0333(7) 0.0053(5) -0.0020(6) 0.0093(5)
C19 0.0350(7) 0.0338(7) 0.0284(7) -0.0022(6) -0.0041(5) -0.0126(6)
C7 0.0309(6) 0.0323(7) 0.0262(6) 0.0022(5) 0.0037(5) 0.0117(5)
C10 0.0302(6) 0.0368(7) 0.0292(7) 0.0025(6) -0.0094(5) 0.0018(6)
C2 0.0346(7) 0.0258(6) 0.0298(7) -0.0061(5) 0.0044(5) 0.0061(5)
C8 0.0383(7) 0.0342(7) 0.0306(7) -0.0140(6) 0.0015(6) 0.0060(6)
C14 0.0785(11) 0.0223(7) 0.0181(6) 0.0027(5) 0.0077(7) -0.0047(7)
C15 0.0326(7) 0.0371(8) 0.0330(7) 0.0135(6) 0.0014(6) 0.0031(6)
C18 0.0391(7) 0.0307(7) 0.0283(7) 0.0032(5) -0.0143(6) -0.0113(6)
C22 0.0911(14) 0.0267(8) 0.0295(8) 0.0062(6) -0.0025(8) 0.0170(8)
C11 0.0375(7) 0.0292(7) 0.0236(6) 0.0026(5) -0.0040(5) -0.0150(5)

loop_
_atom_type_symbol
_atom_type_description
_atom_type_scat_dispersion_real
_atom_type_scat_dispersion_imag
_atom_type_scat_source
C C 0.0033 0.0016 'International Tables Vol C Tables 4.2.6.8 and 6.1.1.4'
H H 0.0000 0.0000 'International Tables Vol C Tables 4.2.6.8 and 6.1.1.4'
N N 0.0061 0.0033 'International Tables Vol C Tables 4.2.6.8 and 6.1.1.4'
O O 0.0106 0.0060 'International Tables Vol C Tables 4.2.6.8 and 6.1.1.4'
P P 0.1023 0.0942 'International Tables Vol C Tables 4.2.6.8 and 6.1.1.4'

loop_
_geom_angle_atom_site_label_1
_geom_angle_atom_site_label_2
_geom_angle_atom_site_label_3
_geom_angle
N3 P2 N1 125.66(5)
N3 P2 N2 126.47(5)
N1 P2 N2 85.21(5)
N3 P2 N4 99.64(5)
N1 P2 N4 108.58(5)
N2 P2 N4 110.78(5)
N6 P1 N1 104.52(5)
N6 P1 N2 104.61(5)
N1 P1 N2 79.74(5)
C20 O4 C21 115.35(10)
C5 N2 P2 131.70(8)
C5 N2 P1 126.81(8)
P2 N2 P1 96.93(5)
C17 N4 N5 117.71(9)
C17 N4 P2 122.55(8)
N5 N4 P2 118.38(7)
C20 N5 N4 115.99(9)
C1 N1 P2 132.22(8)
C1 N1 P1 129.00(8)
P2 N1 P1 97.67(5)
C13 N6 P1 125.90(8)
C17 O2 C18 113.63(10)
C9 N3 P2 133.26(8)
O1 C17 O2 125.17(11)
O1 C17 N4 122.62(11)
O2 C17 N4 112.19(10)
O3 C20 O4 125.85(11)
O3 C20 N5 126.33(11)
O4 C20 N5 107.70(10)
N6 C13 C14 110.43(10)
N6 C13 C16 106.83(10)
C14 C13 C16 110.49(12)
N6 C13 C15 110.84(10)
C14 C13 C15 109.73(12)
C16 C13 C15 108.47(11)
N3 C9 C12 107.97(10)
N3 C9 C10 107.91(10)
C12 C9 C10 108.43(10)
N3 C9 C11 113.83(10)
C12 C9 C11 109.17(11)
C10 C9 C11 109.39(11)
N2 C5 C6 107.80(10)
N2 C5 C7 109.25(10)
C6 C5 C7 109.40(11)
N2 C5 C8 111.33(10)
C6 C5 C8 109.70(11)
C7 C5 C8 109.32(11)
N1 C1 C2 109.27(10)
N1 C1 C3 109.17(10)
C2 C1 C3 110.15(11)
N1 C1 C4 109.90(10)
C2 C1 C4 109.40(11)
C3 C1 C4 108.94(10)
O4 C21 C22 107.65(12)
O2 C18 C19 107.29(11)

loop_
_geom_bond_atom_site_label_1
_geom_bond_atom_site_label_2
_geom_bond_distance
P2 N3 1.5327(10)
P2 N1 1.6530(10)
P2 N2 1.6594(10)
P2 N4 1.7295(10)
P1 N6 1.6680(10)
P1 N1 1.7424(10)
P1 N2 1.7555(10)
O4 C20 1.3441(14)
O4 C21 1.4466(15)
N2 C5 1.4815(14)
O1 C17 1.2092(15)
N4 C17 1.3851(15)
N4 N5 1.4076(13)
N5 C20 1.3803(15)
N1 C1 1.4841(14)
O3 C20 1.2001(16)
N6 C13 1.4823(15)
O2 C17 1.3347(14)
O2 C18 1.4587(15)
N3 C9 1.4631(14)
C12 C9 1.5299(18)
C13 C14 1.5207(18)
C13 C16 1.5244(17)
C13 C15 1.5263(18)
C9 C10 1.5307(17)
C9 C11 1.5327(17)
C5 C6 1.5237(17)
C5 C7 1.5260(17)
C5 C8 1.5268(18)
C1 C2 1.5296(18)
C1 C3 1.5296(17)
C1 C4 1.5304(17)
C21 C22 1.488(2)
C19 C18 1.4922(19)
